data_2227271
loop_
_publ_author_name
'Abdel-Aziz, Hatem A.'
'Bari, Ahmed'
'Aboul-Fadl, T.'
'Ng, Seik Weng'

_publ_section_title
;
 (<i>Z</i>)-3-Hydrazinylidene-1-phenylindolin-2-one
;
_journal_coeditor_code BT5393
_journal_issue 11
_journal_name_full 'Acta Crystallographica Section E'
_journal_page_first o3014
_journal_paper_doi 10.1107/S1600536810043916
_journal_volume 66
_journal_year 2010
_chemical_formula_iupac 'C14 H11 N3 O'
_chemical_formula_moiety 'C14 H11 N3 O'
_chemical_formula_sum 'C14 H11 N3 O'
_chemical_formula_weight 237.26
_chemical_name_systematic
;
(<i>Z</i>)-3-Hydrazinylidene-1-phenylindolin-2-one
;
_space_group_IT_number 43
_symmetry_cell_setting orthorhombic
_symmetry_space_group_name_Hall 'F 2 -2d'
_symmetry_space_group_name_H-M 'F d d 2'
_atom_sites_solution_hydrogens geom
_atom_sites_solution_primary direct
_atom_sites_solution_secondary difmap
_audit_creation_method SHELXL97
_cell_angle_alpha 90.00
_cell_angle_beta 90.00
_cell_angle_gamma 90.00
_cell_formula_units_Z 16
_cell_length_a 19.328(3)
_cell_length_b 41.612(5)
_cell_length_c 5.6288(7)
_cell_measurement_reflns_used 1516
_cell_measurement_temperature 100(2)
_cell_measurement_theta_max 27.8
_cell_measurement_theta_min 2.3
_cell_volume 4527.1(11)
_computing_cell_refinement 'SAINT (Bruker, 2009)'
_computing_data_collection 'APEX2 (Bruker, 2009)'
_computing_data_reduction 'SAINT (Bruker, 2009)'
_computing_molecular_graphics 'X-SEED (Barbour, 2001)'
_computing_publication_material 'publCIF (Westrip, 2010)'
_computing_structure_refinement 'SHELXL97 (Sheldrick, 2008)'
_computing_structure_solution 'SHELXS97 (Sheldrick, 2008)'
_diffrn_ambient_temperature 100(2)
_diffrn_measured_fraction_theta_full 0.999
_diffrn_measured_fraction_theta_max 0.999
_diffrn_measurement_device_type 'Bruker SMART APEX'
_diffrn_measurement_method \w
_diffrn_radiation_monochromator graphite
_diffrn_radiation_source 'fine-focus sealed tube'
_diffrn_radiation_type MoK\a
_diffrn_radiation_wavelength 0.71073
_diffrn_reflns_av_R_equivalents 0.0790
_diffrn_reflns_av_sigmaI/netI 0.0458
_diffrn_reflns_limit_h_max 24
_diffrn_reflns_limit_h_min -24
_diffrn_reflns_limit_k_max 54
_diffrn_reflns_limit_k_min -54
_diffrn_reflns_limit_l_max 7
_diffrn_reflns_limit_l_min -7
_diffrn_reflns_number 10569
_diffrn_reflns_theta_full 27.48
_diffrn_reflns_theta_max 27.48
_diffrn_reflns_theta_min 2.32
_diffrn_standards_decay_% 0
_diffrn_standards_interval_count 0
_diffrn_standards_interval_time 0
_diffrn_standards_number 0
_exptl_absorpt_coefficient_mu 0.092
_exptl_absorpt_correction_type none
_exptl_crystal_colour yellow
_exptl_crystal_density_diffrn 1.392
_exptl_crystal_density_method 'not measured'
_exptl_crystal_description prism
_exptl_crystal_F_000 1984
_exptl_crystal_size_max 0.35
_exptl_crystal_size_mid 0.04
_exptl_crystal_size_min 0.02
_refine_diff_density_max 0.271
_refine_diff_density_min -0.221
_refine_ls_abs_structure_details '1138 Friedel pairs were merged'
_refine_ls_extinction_method none
_refine_ls_goodness_of_fit_ref 1.027
_refine_ls_hydrogen_treatment mixed
_refine_ls_matrix_type full
_refine_ls_number_parameters 171
_refine_ls_number_reflns 1430
_refine_ls_number_restraints 3
_refine_ls_restrained_S_all 1.026
_refine_ls_R_factor_all 0.0567
_refine_ls_R_factor_gt 0.0400
_refine_ls_shift/su_max 0.001
_refine_ls_shift/su_mean 0.001
_refine_ls_structure_factor_coef Fsqd
_refine_ls_weighting_details 'calc w = 1/[\s^2^(Fo^2^)+(0.0540P)^2^] where P=(Fo^2^+2Fc^2^)/3'
_refine_ls_weighting_scheme calc
_refine_ls_wR_factor_gt 0.0853
_refine_ls_wR_factor_ref 0.0921
_reflns_number_gt 1188
_reflns_number_total 1430
_reflns_threshold_expression I>2\s(I)
_cod_data_source_file bt5393.cif
_cod_data_source_block I
_cod_original_cell_volume 4527.0(10)
_cod_database_code 2227271
_cod_database_fobs_code 2227271

loop_
_symmetry_equiv_pos_as_xyz
'x, y, z'
'-x, -y, z'
'x+1/4, -y+1/4, z+1/4'
'-x+1/4, y+1/4, z+1/4'
'x, y+1/2, z+1/2'
'-x, -y+1/2, z+1/2'
'x+1/4, -y+3/4, z+3/4'
'-x+1/4, y+3/4, z+3/4'
'x+1/2, y, z+1/2'
'-x+1/2, -y, z+1/2'
'x+3/4, -y+1/4, z+3/4'
'-x+3/4, y+1/4, z+3/4'
'x+1/2, y+1/2, z'
'-x+1/2, -y+1/2, z'
'x+3/4, -y+3/4, z+1/4'
'-x+3/4, y+3/4, z+1/4'

loop_
_atom_site_type_symbol
_atom_site_label
_atom_site_fract_x
_atom_site_fract_y
_atom_site_fract_z
_atom_site_U_iso_or_equiv
_atom_site_adp_type
_atom_site_calc_flag
_atom_site_refinement_flags
_atom_site_occupancy
_atom_site_disorder_assembly
_atom_site_disorder_group
O O1 0.27334(9) 0.09714(4) 0.4984(3) 0.0193(4) Uani d . 1 . .
N N1 0.34809(10) 0.10293(4) 0.1772(4) 0.0161(5) Uani d . 1 . .
N N2 0.28770(10) 0.02682(5) 0.3752(4) 0.0177(5) Uani d . 1 . .
N N3 0.24626(11) 0.03226(5) 0.5601(4) 0.0201(5) Uani d D 1 . .
C C1 0.37995(12) 0.08200(6) 0.0120(5) 0.0158(6) Uani d . 1 . .
C C2 0.42392(12) 0.08987(6) -0.1705(5) 0.0179(6) Uani d . 1 . .
H H2A 0.4368 0.1115 -0.2002 0.022 Uiso calc R 1 . .
C C3 0.44890(12) 0.06483(6) -0.3103(5) 0.0206(6) Uani d . 1 . .
H H3 0.4788 0.0695 -0.4396 0.025 Uiso calc R 1 . .
C C4 0.43087(13) 0.03306(6) -0.2640(5) 0.0213(6) Uani d . 1 . .
H H4 0.4485 0.0164 -0.3621 0.026 Uiso calc R 1 . .
C C5 0.38720(12) 0.02553(6) -0.0752(5) 0.0192(6) Uani d . 1 . .
H H5 0.3753 0.0038 -0.0428 0.023 Uiso calc R 1 . .
C C6 0.36135(12) 0.05005(6) 0.0645(5) 0.0160(5) Uani d . 1 . .
C C7 0.31593(12) 0.05137(6) 0.2694(4) 0.0158(6) Uani d . 1 . .
C C8 0.30841(12) 0.08581(6) 0.3372(5) 0.0162(5) Uani d . 1 . .
C C9 0.35079(12) 0.13736(5) 0.1607(5) 0.0158(5) Uani d . 1 . .
C C10 0.32204(13) 0.15233(6) -0.0360(5) 0.0181(5) Uani d . 1 . .
H H10 0.3004 0.1400 -0.1570 0.022 Uiso calc R 1 . .
C C11 0.32528(13) 0.18547(6) -0.0538(5) 0.0207(6) Uani d . 1 . .
H H11 0.3055 0.1960 -0.1872 0.025 Uiso calc R 1 . .
C C12 0.35737(13) 0.20340(6) 0.1227(5) 0.0210(6) Uani d . 1 . .
H H12 0.3597 0.2261 0.1097 0.025 Uiso calc R 1 . .
C C13 0.38601(14) 0.18805(6) 0.3177(5) 0.0217(6) Uani d . 1 . .
H H13 0.4078 0.2004 0.4386 0.026 Uiso calc R 1 . .
C C14 0.38314(13) 0.15489(6) 0.3378(5) 0.0198(6) Uani d . 1 . .
H H14 0.4031 0.1444 0.4710 0.024 Uiso calc R 1 . .
H H1 0.2435(15) 0.0522(4) 0.612(6) 0.031(8) Uiso d D 1 . .
H H2 0.2355(14) 0.0151(5) 0.646(5) 0.036(9) Uiso d D 1 . .

loop_
_atom_site_aniso_label
_atom_site_aniso_U_11
_atom_site_aniso_U_22
_atom_site_aniso_U_33
_atom_site_aniso_U_12
_atom_site_aniso_U_13
_atom_site_aniso_U_23
O1 0.0229(9) 0.0166(8) 0.0185(11) 0.0001(7) 0.0040(9) -0.0017(8)
N1 0.0184(10) 0.0129(9) 0.0170(12) -0.0001(8) 0.0014(9) -0.0021(9)
N2 0.0164(10) 0.0159(10) 0.0207(13) -0.0012(8) -0.0024(10) -0.0009(9)
N3 0.0242(11) 0.0158(11) 0.0203(13) -0.0006(9) 0.0045(11) -0.0002(10)
C1 0.0153(11) 0.0148(11) 0.0173(15) 0.0024(9) -0.0039(11) -0.0006(10)
C2 0.0176(12) 0.0160(11) 0.0202(14) 0.0004(9) -0.0008(12) 0.0017(11)
C3 0.0150(11) 0.0274(13) 0.0194(14) 0.0013(10) -0.0011(12) 0.0005(12)
C4 0.0183(12) 0.0227(12) 0.0229(16) 0.0056(10) -0.0027(12) -0.0055(11)
C5 0.0206(12) 0.0138(11) 0.0232(15) -0.0005(9) -0.0026(13) -0.0018(11)
C6 0.0137(11) 0.0163(11) 0.0179(14) 0.0000(9) -0.0036(11) 0.0000(11)
C7 0.0145(12) 0.0154(12) 0.0175(15) 0.0002(9) -0.0020(11) -0.0014(10)
C8 0.0147(11) 0.0155(11) 0.0183(14) -0.0006(9) -0.0028(11) 0.0025(11)
C9 0.0157(12) 0.0125(11) 0.0192(14) 0.0003(9) 0.0033(10) 0.0003(11)
C10 0.0211(12) 0.0175(12) 0.0159(14) -0.0013(10) 0.0003(11) -0.0013(11)
C11 0.0246(13) 0.0204(12) 0.0172(14) 0.0034(10) 0.0039(12) 0.0011(11)
C12 0.0246(13) 0.0115(10) 0.0268(16) -0.0012(10) 0.0058(13) -0.0023(11)
C13 0.0213(13) 0.0216(12) 0.0222(15) -0.0037(10) 0.0025(12) -0.0066(12)
C14 0.0202(12) 0.0212(12) 0.0181(14) 0.0001(10) -0.0020(12) -0.0016(11)

loop_
_atom_type_symbol
_atom_type_description
_atom_type_scat_dispersion_real
_atom_type_scat_dispersion_imag
_atom_type_scat_source
C C 0.0033 0.0000 'International Tables Vol C Tables 4.2.6.8 and 6.1.1.4'
H H 0.0000 0.0000 'International Tables Vol C Tables 4.2.6.8 and 6.1.1.4'
N N 0.0061 0.0000 'International Tables Vol C Tables 4.2.6.8 and 6.1.1.4'
O O 0.0106 0.0000 'International Tables Vol C Tables 4.2.6.8 and 6.1.1.4'

loop_
_geom_angle_atom_site_label_1
_geom_angle_atom_site_label_2
_geom_angle_atom_site_label_3
_geom_angle_site_symmetry_1
_geom_angle_site_symmetry_3
_geom_angle
_geom_angle_publ_flag
C8 N1 C1 . . 110.66(19) ?
C8 N1 C9 . . 125.2(2) ?
C1 N1 C9 . . 123.8(2) ?
C7 N2 N3 . . 118.4(2) ?
N2 N3 H1 . . 117(2) ?
N2 N3 H2 . . 115(2) ?
H1 N3 H2 . . 124(3) ?
C2 C1 C6 . . 122.7(2) ?
C2 C1 N1 . . 127.9(2) ?
C6 C1 N1 . . 109.4(2) ?
C1 C2 C3 . . 117.3(2) ?
C1 C2 H2A . . 121.3 ?
C3 C2 H2A . . 121.3 ?
C4 C3 C2 . . 121.2(3) ?
C4 C3 H3 . . 119.4 ?
C2 C3 H3 . . 119.4 ?
C5 C4 C3 . . 120.5(2) ?
C5 C4 H4 . . 119.7 ?
C3 C4 H4 . . 119.7 ?
C6 C5 C4 . . 119.2(2) ?
C6 C5 H5 . . 120.4 ?
C4 C5 H5 . . 120.4 ?
C5 C6 C1 . . 119.0(2) ?
C5 C6 C7 . . 134.4(2) ?
C1 C6 C7 . . 106.6(2) ?
N2 C7 C6 . . 126.0(2) ?
N2 C7 C8 . . 126.6(2) ?
C6 C7 C8 . . 107.4(2) ?
O1 C8 N1 . . 126.3(2) ?
O1 C8 C7 . . 127.8(2) ?
N1 C8 C7 . . 105.9(2) ?
C14 C9 C10 . . 121.3(2) ?
C14 C9 N1 . . 119.7(2) ?
C10 C9 N1 . . 119.0(2) ?
C11 C10 C9 . . 119.2(2) ?
C11 C10 H10 . . 120.4 ?
C9 C10 H10 . . 120.4 ?
C10 C11 C12 . . 120.3(3) ?
C10 C11 H11 . . 119.9 ?
C12 C11 H11 . . 119.9 ?
C11 C12 C13 . . 119.8(2) ?
C11 C12 H12 . . 120.1 ?
C13 C12 H12 . . 120.1 ?
C14 C13 C12 . . 120.5(3) ?
C14 C13 H13 . . 119.7 ?
C12 C13 H13 . . 119.7 ?
C9 C14 C13 . . 119.0(3) ?
C9 C14 H14 . . 120.5 ?
C13 C14 H14 . . 120.5 ?

loop_
_geom_bond_atom_site_label_1
_geom_bond_atom_site_label_2
_geom_bond_site_symmetry_2
_geom_bond_distance
_geom_bond_publ_flag
O1 C8 . 1.227(3) ?
N1 C8 . 1.381(3) ?
N1 C1 . 1.415(3) ?
N1 C9 . 1.436(3) ?
N2 C7 . 1.302(3) ?
N2 N3 . 1.332(3) ?
N3 H1 . 0.883(10) ?
N3 H2 . 0.888(10) ?
C1 C2 . 1.373(4) ?
C1 C6 . 1.408(3) ?
C2 C3 . 1.392(4) ?
C2 H2A . 0.9500 ?
C3 C4 . 1.392(4) ?
C3 H3 . 0.9500 ?
C4 C5 . 1.393(4) ?
C4 H4 . 0.9500 ?
C5 C6 . 1.381(4) ?
C5 H5 . 0.9500 ?
C6 C7 . 1.451(3) ?
C7 C8 . 1.491(3) ?
C9 C14 . 1.385(4) ?
C9 C10 . 1.387(4) ?
C10 C11 . 1.384(3) ?
C10 H10 . 0.9500 ?
C11 C12 . 1.388(4) ?
C11 H11 . 0.9500 ?
C12 C13 . 1.386(4) ?
C12 H12 . 0.9500 ?
C13 C14 . 1.385(3) ?
C13 H13 . 0.9500 ?
C14 H14 . 0.9500 ?

loop_
_geom_hbond_atom_site_label_D
_geom_hbond_atom_site_label_H
_geom_hbond_atom_site_label_A
_geom_hbond_site_symmetry_A
_geom_hbond_distance_DH
_geom_hbond_distance_HA
_geom_hbond_distance_DA
_geom_hbond_angle_DHA
_geom_hbond_publ_flag
N3 H1 O1 . 0.880(10) 2.06(2) 2.772(3) 137(3) yes
N3 H2 N2 10 0.890(10) 2.220(10) 3.102(3) 177(3) yes

loop_
_geom_torsion_atom_site_label_1
_geom_torsion_atom_site_label_2
_geom_torsion_atom_site_label_3
_geom_torsion_atom_site_label_4
_geom_torsion_site_symmetry_1
_geom_torsion_site_symmetry_2
_geom_torsion_site_symmetry_3
_geom_torsion_site_symmetry_4
_geom_torsion
_geom_torsion_publ_flag
C8 N1 C1 C2 . . . . -178.8(2) ?
C9 N1 C1 C2 . . . . 7.9(4) ?
C8 N1 C1 C6 . . . . -0.4(3) ?
C9 N1 C1 C6 . . . . -173.7(2) ?
C6 C1 C2 C3 . . . . 1.7(4) ?
N1 C1 C2 C3 . . . . 179.9(2) ?
C1 C2 C3 C4 . . . . -1.1(4) ?
C2 C3 C4 C5 . . . . -0.1(4) ?
C3 C4 C5 C6 . . . . 0.7(4) ?
C4 C5 C6 C1 . . . . 0.0(4) ?
C4 C5 C6 C7 . . . . 179.9(2) ?
C2 C1 C6 C5 . . . . -1.2(4) ?
N1 C1 C6 C5 . . . . -179.7(2) ?
C2 C1 C6 C7 . . . . 178.8(2) ?
N1 C1 C6 C7 . . . . 0.3(3) ?
N3 N2 C7 C6 . . . . -179.1(2) ?
N3 N2 C7 C8 . . . . 1.8(4) ?
C5 C6 C7 N2 . . . . 0.6(4) ?
C1 C6 C7 N2 . . . . -179.4(2) ?
C5 C6 C7 C8 . . . . 179.9(3) ?
C1 C6 C7 C8 . . . . -0.1(2) ?
C1 N1 C8 O1 . . . . -178.4(2) ?
C9 N1 C8 O1 . . . . -5.2(4) ?
C1 N1 C8 C7 . . . . 0.3(3) ?
C9 N1 C8 C7 . . . . 173.5(2) ?
N2 C7 C8 O1 . . . . -2.1(4) ?
C6 C7 C8 O1 . . . . 178.5(2) ?
N2 C7 C8 N1 . . . . 179.2(2) ?
C6 C7 C8 N1 . . . . -0.1(2) ?
C8 N1 C9 C14 . . . . 70.8(3) ?
C1 N1 C9 C14 . . . . -116.8(3) ?
C8 N1 C9 C10 . . . . -110.5(3) ?
C1 N1 C9 C10 . . . . 61.8(3) ?
C14 C9 C10 C11 . . . . -0.6(4) ?
N1 C9 C10 C11 . . . . -179.2(2) ?
C9 C10 C11 C12 . . . . 0.4(4) ?
C10 C11 C12 C13 . . . . -0.3(4) ?
C11 C12 C13 C14 . . . . 0.3(4) ?
C10 C9 C14 C13 . . . . 0.6(4) ?
N1 C9 C14 C13 . . . . 179.2(2) ?
C12 C13 C14 C9 . . . . -0.4(4) ?

loop_
_cod_related_entry_id
_cod_related_entry_database
_cod_related_entry_code
1 ChemSpider 30656192
